data_7710212
loop_
_publ_author_name
'Bai, Sha'
'Wang, Li-Feng'
'Wu, Zhen-Wei'
'Feng, Ting'
'Han, Ying-Feng'

_publ_section_title
;
 Supramolecular-controlled regioselective photochemical [4+4]
 cycloaddition within Cp*Rh-based metallarectangles
;
_journal_name_full 'Dalton Transactions'
_journal_paper_doi 10.1039/D2DT01094A
_journal_year 2022
_chemical_formula_moiety 'C84 H88 N8 O8 Rh4, 1.5(C2 F6 O6 S2)'
_chemical_formula_sum 'C87 H88 F9 N8 O17 Rh4 S3'
_chemical_formula_weight 2196.47
_space_group_crystal_system monoclinic
_space_group_IT_number 15
_space_group_name_Hall '-C 2yc'
_space_group_name_H-M_alt 'C 1 2/c 1'
_atom_sites_solution_hydrogens geom
_atom_sites_solution_primary iterative
_audit_creation_date 2022-04-07
_audit_creation_method
;
Olex2 1.3
(compiled 2020.06.28 svn.raecde09e for OlexSys, GUI svn.r6132)
;
_audit_update_record
;
2022-04-07 deposited with the CCDC.	2022-05-10 downloaded from the CCDC.
;
_cell_angle_alpha 90
_cell_angle_beta 126.9440(10)
_cell_angle_gamma 90
_cell_formula_units_Z 4
_cell_length_a 30.7296(12)
_cell_length_b 19.6924(8)
_cell_length_c 23.9910(8)
_cell_measurement_reflns_used 9903
_cell_measurement_temperature 150.0
_cell_measurement_theta_max 25.21
_cell_measurement_theta_min 2.28
_cell_volume 11603.0(8)
_computing_cell_refinement 'SAINT V8.38A (Bruker, 2018)'
_computing_data_reduction 'SAINT V8.38A (Bruker, 2018)'
_computing_molecular_graphics 'Olex2 1.3 (Dolomanov et al., 2009)'
_computing_publication_material 'Olex2 1.3 (Dolomanov et al., 2009)'
_computing_structure_refinement 'SHELXL 2018/3 (Sheldrick, 2015)'
_computing_structure_solution 'olex2.solve 1.3 (Bourhis et al., 2015)'
_diffrn_ambient_temperature 150.0
_diffrn_measured_fraction_theta_full 0.981
_diffrn_measured_fraction_theta_max 0.978
_diffrn_measurement_device_type 'Bruker APEX-II CCD'
_diffrn_measurement_method '\f and \w scans'
_diffrn_radiation_type MoK\a
_diffrn_radiation_wavelength 0.71073
_diffrn_reflns_av_R_equivalents 0.0380
_diffrn_reflns_av_unetI/netI 0.0428
_diffrn_reflns_Laue_measured_fraction_full 0.981
_diffrn_reflns_Laue_measured_fraction_max 0.978
_diffrn_reflns_limit_h_max 36
_diffrn_reflns_limit_h_min -36
_diffrn_reflns_limit_k_max 23
_diffrn_reflns_limit_k_min -23
_diffrn_reflns_limit_l_max 27
_diffrn_reflns_limit_l_min -28
_diffrn_reflns_number 37812
_diffrn_reflns_point_group_measured_fraction_full 0.981
_diffrn_reflns_point_group_measured_fraction_max 0.978
_diffrn_reflns_theta_full 25.242
_diffrn_reflns_theta_max 25.378
_diffrn_reflns_theta_min 2.325
_diffrn_source_current 1.4
_diffrn_source_power 0.07
_diffrn_source_voltage 50.0
_diffrn_standards_number 0
_exptl_absorpt_coefficient_mu 0.682
_exptl_absorpt_correction_T_max 0.7452
_exptl_absorpt_correction_T_min 0.6591
_exptl_absorpt_correction_type multi-scan
_exptl_absorpt_process_details
;
SADABS-2016/2 (Bruker,2016/2) was used for absorption correction.
wR2(int) was 0.0638 before and 0.0451 after correction.
The Ratio of minimum to maximum transmission is 0.8845.
The \l/2 correction factor is Not present.
;
_exptl_crystal_colour colourless
_exptl_crystal_colour_primary colourless
_exptl_crystal_density_diffrn 1.257
_exptl_crystal_description block
_exptl_crystal_F_000 4444
_exptl_crystal_size_max 0.25
_exptl_crystal_size_mid 0.22
_exptl_crystal_size_min 0.21
_refine_diff_density_max 1.472
_refine_diff_density_min -1.399
_refine_diff_density_rms 0.120
_refine_ls_extinction_method none
_refine_ls_goodness_of_fit_ref 1.043
_refine_ls_hydrogen_treatment constr
_refine_ls_matrix_type full
_refine_ls_number_parameters 606
_refine_ls_number_reflns 10418
_refine_ls_number_restraints 278
_refine_ls_restrained_S_all 1.090
_refine_ls_R_factor_all 0.1206
_refine_ls_R_factor_gt 0.0887
_refine_ls_shift/su_max 0.001
_refine_ls_shift/su_mean 0.000
_refine_ls_structure_factor_coef Fsqd
_refine_ls_weighting_details 'w=1/[\s^2^(Fo^2^)+(0.1604P)^2^+61.1721P] where P=(Fo^2^+2Fc^2^)/3'
_refine_ls_weighting_scheme calc
_refine_ls_wR_factor_gt 0.2470
_refine_ls_wR_factor_ref 0.2802
_reflns_Friedel_coverage 0.000
_reflns_number_gt 6944
_reflns_number_total 10418
_reflns_threshold_expression 'I > 2\s(I)'
_cod_data_source_file d2dt01094a2.cif
_cod_data_source_block C87H88F9N8O17Rh4S3
_cod_database_code 7710212
_shelx_shelxl_version_number 2018/3
_shelx_space_group_comment
;
The symmetry employed for this shelxl refinement is uniquely defined
by the following loop, which should always be used as a source of
symmetry information in preference to the above space-group names.
They are only intended as comments.
;
_shelx_estimated_absorpt_t_max 0.870
_shelx_estimated_absorpt_t_min 0.848
_olex2_refinement_description
;
1. Fixed Uiso
 At 1.2 times of:
  All C(H) groups
 At 1.5 times of:
  All C(H,H,H) groups
2. Restrained distances
 S1-C23
 1.83 with sigma of 0.02
 S0AA-C27
 1.7 with sigma of 0.02
 S0AA-O8
 1.39 with sigma of 0.01
 F9-C23 = F43-C23 = F15-C23
 1.39 with sigma of 0.01
 S1-O33 = S1-O9 = S1-O7
 1.43 with sigma of 0.01
 F0AA-F14 \\sim F0AA-F4 \\sim F14-F4
 with sigma of 0.05
 F0AA-C27 \\sim F14-C27 \\sim F4-C27
 with sigma of 0.05
 S0AA-F0AA \\sim S0AA-F14 \\sim S0AA-F4
 with sigma of 0.05
 O8-O6 \\sim O8-O16 \\sim O6-O16
 with sigma of 0.05
 S0AA-O8 \\sim S0AA-O6 \\sim S0AA-O16
 with sigma of 0.05
 C27-O8 \\sim C27-O6 \\sim C27-O16
 with sigma of 0.05
 F9-F15 \\sim F9-F43 \\sim F15-F43
 with sigma of 0.05
 F9-C23 \\sim F15-C23 \\sim F43-C23
 with sigma of 0.05
 O33-O7 \\sim O33-O9 \\sim O7-O9
 with sigma of 0.05
 C23-O33 \\sim C23-O7 \\sim C23-O9
 with sigma of 0.05
 S1-O33 \\sim S1-O7 \\sim S1-O9
 with sigma of 0.05
 S1-F9 \\sim S1-F15 \\sim S1-F43
 with sigma of 0.05
3. Rigid bond restraints
 C10, C01G, C2, C16, C7
 with sigma for 1-2 distances of 0.01 and sigma for 1-3 distances of 0.01
 C7, C16, C2, C01G, C10
 with sigma for 1-2 distances of 0.01 and sigma for 1-3 distances of 0.01
 F0AA, F4, F14
 with sigma for 1-2 distances of 0.01 and sigma for 1-3 distances of 0.01
 C27, F4, F14, F0AA
 with sigma for 1-2 distances of 0.01 and sigma for 1-3 distances of 0.01
 S0AA, C27
 with sigma for 1-2 distances of 0.01 and sigma for 1-3 distances of 0.01
 S0AA, O16
 with sigma for 1-2 distances of 0.01 and sigma for 1-3 distances of 0.01
 C019, C01H, C01H, C013, S0AA, O6
 with sigma for 1-2 distances of 0.01 and sigma for 1-3 distances of 0.01
 F9, S1, O7, O9, C23, F15, F43
 with sigma for 1-2 distances of 0.01 and sigma for 1-3 distances of 0.02
 O9, S1
 with sigma for 1-2 distances of 0.001 and sigma for 1-3 distances of 0.001
 S1, O33
 with sigma for 1-2 distances of 0.001 and sigma for 1-3 distances of 0.001
 S1, C23, O7, O9, F9, F15, S0AA, O8
 with sigma for 1-2 distances of 0.01 and sigma for 1-3 distances of 0.01
4. Uiso/Uaniso restraints and constraints
F0AA \\sim S0AA \\sim O8 \\sim O16 \\sim C27 \\sim O6 \\sim F4 \\sim F14:
within 2A with sigma of 0.01 and sigma for terminal atoms of 0.01 within 2A
O9 \\sim S1 \\sim O7 \\sim C23 \\sim O33 \\sim F15 \\sim F9 \\sim F43: within
2A with sigma of 0.01 and sigma for terminal atoms of 0.01 within 2A
Uanis(C7) \\sim Ueq, Uanis(C10) \\sim Ueq, Uanis(C2) \\sim Ueq, Uanis(C16)
\\sim Ueq, Uanis(C019) \\sim Ueq, Uanis(C016) \\sim Ueq: with sigma of 0.01 and
sigma for terminal atoms of 0.02
Uanis(F14) \\sim Ueq, Uanis(F0AA) \\sim Ueq, Uanis(F4) \\sim Ueq, Uanis(C27)
\\sim Ueq: with sigma of 0.01 and sigma for terminal atoms of 0.02
Uanis(C27) \\sim Ueq: with sigma of 0.001 and sigma for terminal atoms of 0.002
Uanis(S1) \\sim Ueq, Uanis(S0AA) \\sim Ueq: with sigma of 0.005 and sigma for
terminal atoms of 0.01
Uanis(O9) \\sim Ueq: with sigma of 0.001 and sigma for terminal atoms of 0.002
Uanis(O33) \\sim Ueq, Uanis(C23) \\sim Ueq, Uanis(F15) \\sim Ueq, Uanis(F43)
\\sim Ueq, Uanis(O7) \\sim Ueq: with sigma of 0.01 and sigma for terminal atoms
of 0.02
Uanis(S1) \\sim Ueq, Uanis(O9) \\sim Ueq: with sigma of 0.001 and sigma for
terminal atoms of 0.002
5. Others
 Fixed Sof: O7(0.5) O9(0.5) F15(0.5) O33(0.5) F9(0.5) F43(0.5)
6.a Ternary CH refined with riding coordinates:
 C00H(H00H), C00P(H00P)
6.b Aromatic/amide H refined with riding coordinates:
 C00E(H00E), C00G(H00G), C00I(H00I), C00O(H00O), C00Q(H00Q), C00S(H00S),
 C00T(H00T), C00U(H00U), C00V(H00V), C00W(H00W), C00X(H00X), C00Z(H00Z)
6.c Fitted pentagon refined as free rotating group:
 C016(C019,C01H,C013,C015)
6.d Idealised Me refined as rotating group:
 C00Y(H00A,H00B,H00C), C017(H01A,H01B,H01C), C01D(H01D,H01E,H01F), C01E(H01G,
 H01H,H01I), C01G(H01J,H01K,H01L), C01K(H01M,H01N,H01O), C2(H2A,H2B,H2C),
 C7(H7A,H7B,H7C), C16(H16A,H16B,H16C), C10(H10A,H10B,H10C)
;
_olex2_submission_special_instructions 'No special instructions were received'

loop_
_space_group_symop_operation_xyz
'x, y, z'
'-x, y, -z+1/2'
'x+1/2, y+1/2, z'
'-x+1/2, y+1/2, -z+1/2'
'-x, -y, -z'
'x, -y, z-1/2'
'-x+1/2, -y+1/2, -z'
'x+1/2, -y+1/2, z-1/2'

loop_
_atom_site_label
_atom_site_type_symbol
_atom_site_fract_x
_atom_site_fract_y
_atom_site_fract_z
_atom_site_U_iso_or_equiv
_atom_site_adp_type
_atom_site_occupancy
_atom_site_site_symmetry_order
_atom_site_calc_flag
_atom_site_refinement_flags_posn
_atom_site_refinement_flags_adp
_atom_site_refinement_flags_occupancy
_atom_site_disorder_assembly
_atom_site_disorder_group
Rh01 Rh 0.28719(2) 0.12642(3) 0.45123(3) 0.0628(3) Uani 1 1 d . . . . .
Rh02 Rh 0.84527(2) 0.70206(4) 0.77267(3) 0.0686(3) Uani 1 1 d . . . . .
O004 O 0.7683(2) 0.7895(3) 0.5799(3) 0.0591(12) Uani 1 1 d . . . . .
O005 O 0.8188(2) 0.7165(3) 0.6674(3) 0.0594(13) Uani 1 1 d . . . . .
O006 O 0.7232(2) 0.8359(3) 0.6401(3) 0.0718(15) Uani 1 1 d . . . . .
O007 O 0.7722(2) 0.7615(3) 0.7257(3) 0.0685(15) Uani 1 1 d . . . . .
N008 N 0.4121(2) 0.2730(3) 0.5335(3) 0.0572(15) Uani 1 1 d . . . . .
N009 N 0.7942(3) 0.6164(4) 0.7356(3) 0.0672(18) Uani 1 1 d . . . . .
N00A N 0.3492(3) 0.1997(3) 0.5072(3) 0.0610(16) Uani 1 1 d . . . . .
N00B N 0.7196(2) 0.5559(4) 0.6865(3) 0.0614(16) Uani 1 1 d . . . . .
C00C C 0.5788(3) 0.4901(4) 0.5679(4) 0.0552(18) Uani 1 1 d . . . . .
C00D C 0.4864(3) 0.4248(4) 0.5410(4) 0.0551(17) Uani 1 1 d . . . . .
C00E C 0.4547(3) 0.3821(4) 0.5492(3) 0.0533(17) Uani 1 1 d . . . . .
H00E H 0.438696 0.398297 0.570291 0.064 Uiso 1 1 calc R U . . .
C00F C 0.5568(3) 0.5129(4) 0.5999(3) 0.0528(17) Uani 1 1 d . . . . .
C00G C 0.4014(3) 0.2814(4) 0.5812(4) 0.0584(18) Uani 1 1 d . . . . .
H00G H 0.417302 0.313829 0.617811 0.070 Uiso 1 1 calc R U . . .
C00H C 0.4970(3) 0.4984(4) 0.5641(4) 0.0559(18) Uani 1 1 d . . . . .
H00H H 0.489473 0.504444 0.599021 0.067 Uiso 1 1 calc R U . . .
C00I C 0.6336(3) 0.5023(4) 0.5964(4) 0.0580(18) Uani 1 1 d . . . . .
H00I H 0.649206 0.485310 0.575010 0.070 Uiso 1 1 calc R U . . .
C00J C 0.7838(3) 0.7634(4) 0.6362(4) 0.0566(18) Uani 1 1 d . . . . .
C00K C 0.7575(3) 0.7892(4) 0.6707(4) 0.0588(19) Uani 1 1 d . . . . .
C00M C 0.5099(3) 0.4009(4) 0.5091(3) 0.0553(17) Uani 1 1 d . . . . .
C00N C 0.4469(3) 0.3166(4) 0.5266(4) 0.0573(19) Uani 1 1 d . . . . .
C00O C 0.3636(3) 0.2341(4) 0.5652(4) 0.0621(19) Uani 1 1 d . . . . .
H00O H 0.349406 0.226170 0.590516 0.075 Uiso 1 1 calc R U . . .
C00P C 0.5418(3) 0.4505(4) 0.5000(4) 0.0564(18) Uani 1 1 d . . . . .
H00P H 0.565036 0.424930 0.490866 0.068 Uiso 1 1 calc R U . . .
C00Q C 0.5882(3) 0.5495(4) 0.6609(4) 0.0601(19) Uani 1 1 d . . . . .
H00Q H 0.572773 0.564778 0.683066 0.072 Uiso 1 1 calc R U . . .
C00R C 0.6642(3) 0.5406(4) 0.6582(4) 0.0597(19) Uani 1 1 d . . . . .
C00S C 0.5009(3) 0.3336(4) 0.4863(4) 0.0596(19) Uani 1 1 d . . . . .
H00S H 0.515447 0.317402 0.463315 0.072 Uiso 1 1 calc R U . . .
C00T C 0.7441(3) 0.6157(5) 0.7160(4) 0.065(2) Uani 1 1 d . . . . .
H00T H 0.727230 0.652603 0.721835 0.078 Uiso 1 1 calc R U . . .
C00U C 0.4705(3) 0.2895(5) 0.4969(4) 0.0596(19) Uani 1 1 d . . . . .
H00U H 0.466203 0.242886 0.484332 0.072 Uiso 1 1 calc R U . . .
C00V C 0.6435(3) 0.5647(5) 0.6912(4) 0.063(2) Uani 1 1 d . . . . .
H00V H 0.665230 0.590717 0.732748 0.075 Uiso 1 1 calc R U . . .
C00W C 0.3794(3) 0.2232(5) 0.4893(4) 0.064(2) Uani 1 1 d . . . . .
H00W H 0.378190 0.207436 0.450997 0.077 Uiso 1 1 calc R U . . .
C00X C 0.8029(3) 0.5545(5) 0.7203(5) 0.075(3) Uani 1 1 d . . . . .
H00X H 0.836245 0.539504 0.730047 0.091 Uiso 1 1 calc R U . . .
C00Y C 0.3539(4) 0.0717(5) 0.6115(5) 0.085(3) Uani 1 1 d . . . . .
H00A H 0.388185 0.089277 0.622764 0.128 Uiso 1 1 calc R U . . .
H00B H 0.360919 0.029541 0.637358 0.128 Uiso 1 1 calc R U . . .
H00C H 0.338004 0.105386 0.624577 0.128 Uiso 1 1 calc R U . . .
C00Z C 0.7565(3) 0.5164(5) 0.6887(5) 0.077(2) Uani 1 1 d . . . . .
H00Z H 0.751323 0.471333 0.671676 0.092 Uiso 1 1 calc R U . . .
C010 C 0.3148(3) 0.0578(4) 0.5343(5) 0.070(2) Uani 1 1 d . . . . .
C011 C 0.2573(4) 0.0635(5) 0.4938(6) 0.090(3) Uani 1 1 d . . . . .
C014 C 0.2355(5) 0.0407(5) 0.4231(6) 0.102(4) Uani 1 1 d . . . . .
C016 C 0.8862(3) 0.7534(5) 0.8692(4) 0.093(3) Uani 1 1 d G U . . .
C019 C 0.9003(3) 0.6834(5) 0.8804(4) 0.112(4) Uani 1 1 d G U . . .
C01H C 0.9260(3) 0.6681(4) 0.8488(4) 0.109(4) Uani 1 1 d G U . . .
C013 C 0.9279(3) 0.7287(5) 0.8181(3) 0.095(3) Uani 1 1 d G U . . .
C015 C 0.9033(3) 0.7813(4) 0.8307(4) 0.096(3) Uani 1 1 d G . . . .
C017 C 0.2253(5) 0.0890(6) 0.5172(7) 0.108(4) Uani 1 1 d . . . . .
H01A H 0.249565 0.112356 0.561964 0.162 Uiso 1 1 calc R U . . .
H01B H 0.207725 0.050678 0.522545 0.162 Uiso 1 1 calc R U . . .
H01C H 0.197431 0.120667 0.482399 0.162 Uiso 1 1 calc R U . . .
C018 C 0.3295(4) 0.0325(5) 0.4898(5) 0.085(3) Uani 1 1 d . . . . .
C01D C 0.3856(4) 0.0172(6) 0.5134(6) 0.101(4) Uani 1 1 d . . . . .
H01D H 0.392761 -0.031500 0.523062 0.151 Uiso 1 1 calc R U . . .
H01E H 0.411846 0.042955 0.556001 0.151 Uiso 1 1 calc R U . . .
H01F H 0.389150 0.030069 0.476901 0.151 Uiso 1 1 calc R U . . .
C01E C 0.2755(7) 0.0009(7) 0.3594(6) 0.131(5) Uani 1 1 d . . . . .
H01G H 0.242807 0.021064 0.317671 0.196 Uiso 1 1 calc R U . . .
H01H H 0.273106 -0.048718 0.355373 0.196 Uiso 1 1 calc R U . . .
H01I H 0.307759 0.016460 0.363915 0.196 Uiso 1 1 calc R U . . .
C01F C 0.2797(5) 0.0216(5) 0.4211(5) 0.087(3) Uani 1 1 d . . . . .
C01G C 0.9503(5) 0.7369(9) 0.7776(6) 0.119(5) Uani 1 1 d . . . . .
H01J H 0.965235 0.693452 0.776298 0.178 Uiso 1 1 calc R U . . .
H01K H 0.979126 0.771229 0.800095 0.178 Uiso 1 1 calc R U . . .
H01L H 0.921077 0.751274 0.729912 0.178 Uiso 1 1 calc R U . . .
C01K C 0.1757(5) 0.0373(8) 0.3641(8) 0.153(7) Uani 1 1 d . . . . .
H01M H 0.155475 0.064601 0.375722 0.229 Uiso 1 1 calc R U . . .
H01N H 0.163362 -0.009962 0.356523 0.229 Uiso 1 1 calc R U . . .
H01O H 0.169178 0.055140 0.321522 0.229 Uiso 1 1 calc R U . . .
C2 C 0.8953(8) 0.8498(9) 0.8046(8) 0.162(7) Uani 1 1 d . U . . .
H2A H 0.925828 0.878323 0.840085 0.243 Uiso 1 1 calc R U . . .
H2B H 0.861278 0.868023 0.793789 0.243 Uiso 1 1 calc R U . . .
H2C H 0.893233 0.849636 0.762249 0.243 Uiso 1 1 calc R U . . .
C7 C 0.8915(8) 0.6293(12) 0.9188(9) 0.191(8) Uani 1 1 d . U . . .
H7A H 0.861577 0.599192 0.884719 0.286 Uiso 1 1 calc R U . . .
H7B H 0.882323 0.651494 0.947118 0.286 Uiso 1 1 calc R U . . .
H7C H 0.924852 0.602631 0.949110 0.286 Uiso 1 1 calc R U . . .
C16 C 0.8570(6) 0.7915(11) 0.8910(8) 0.158(6) Uani 1 1 d . U . . .
H16A H 0.821734 0.770034 0.870998 0.237 Uiso 1 1 calc R U . . .
H16B H 0.851327 0.838493 0.874433 0.237 Uiso 1 1 calc R U . . .
H16C H 0.878804 0.791254 0.942008 0.237 Uiso 1 1 calc R U . . .
S1 S 1.000000 0.9241(3) 0.750000 0.1317(16) Uani 1 2 d DS TU P . .
O7 O 0.9466(5) 0.9105(11) 0.6869(7) 0.131(4) Uani 0.5 1 d D U P . .
O9 O 1.0329(8) 0.8923(10) 0.8150(7) 0.130(2) Uani 0.5 1 d D U P . .
F15 F 1.0193(9) 1.0490(10) 0.8106(8) 0.159(5) Uani 0.5 1 d D U P . .
C23 C 1.000000 1.0154(8) 0.750000 0.141(3) Uani 1 2 d DS TU P . .
O33 O 1.0358(7) 0.9261(11) 0.7265(10) 0.139(3) Uani 0.5 1 d D U P . .
F9 F 1.0422(5) 1.0221(9) 0.7436(9) 0.142(4) Uani 0.5 1 d D U P . .
F43 F 0.9516(5) 1.0293(10) 0.6847(7) 0.151(5) Uani 0.5 1 d D U P . .
C10 C 0.9507(6) 0.6032(10) 0.8490(10) 0.171(7) Uani 1 1 d . U . . .
H10A H 0.936244 0.591187 0.801051 0.256 Uiso 1 1 calc R U . . .
H10B H 0.941731 0.567204 0.868762 0.256 Uiso 1 1 calc R U . . .
H10C H 0.990305 0.608279 0.877167 0.256 Uiso 1 1 calc R U . . .
S0AA S 0.9576(5) 0.4220(6) 0.9163(6) 0.248(3) Uani 1 1 d D U . . .
F4 F 0.9719(8) 0.4422(10) 0.8129(10) 0.276(5) Uani 1 1 d D U . . .
O8 O 0.9954(8) 0.4725(9) 0.9616(10) 0.284(8) Uani 1 1 d D U . A 1
F14 F 0.9503(9) 0.3514(11) 0.8166(11) 0.304(6) Uani 1 1 d D U . . .
O16 O 0.9029(8) 0.4536(11) 0.8665(11) 0.281(7) Uani 1 1 d D U . . .
C27 C 0.9803(12) 0.4050(16) 0.8676(14) 0.279(4) Uani 1 1 d D U . . .
O6 O 0.9527(8) 0.3823(10) 0.9579(10) 0.241(5) Uani 1 1 d D U . . .
F0AA F 1.0272(8) 0.3749(11) 0.8977(11) 0.315(7) Uani 1 1 d D U . . .

loop_
_atom_site_aniso_label
_atom_site_aniso_U_11
_atom_site_aniso_U_22
_atom_site_aniso_U_33
_atom_site_aniso_U_23
_atom_site_aniso_U_13
_atom_site_aniso_U_12
Rh01 0.0491(4) 0.0601(4) 0.0581(4) -0.0002(3) 0.0210(3) -0.0059(3)
Rh02 0.0383(3) 0.0948(6) 0.0512(4) 0.0085(3) 0.0154(3) -0.0104(3)
O004 0.051(3) 0.064(3) 0.057(3) 0.006(2) 0.030(2) -0.003(2)
O005 0.046(3) 0.068(3) 0.056(3) 0.002(2) 0.026(2) -0.006(2)
O006 0.052(3) 0.089(4) 0.060(3) -0.003(3) 0.026(3) 0.005(3)
O007 0.048(3) 0.095(4) 0.052(3) -0.004(3) 0.024(2) -0.012(3)
N008 0.047(3) 0.070(4) 0.051(3) 0.006(3) 0.027(3) 0.000(3)
N009 0.040(3) 0.078(5) 0.062(4) 0.015(3) 0.019(3) -0.003(3)
N00A 0.048(3) 0.066(4) 0.062(4) 0.003(3) 0.029(3) -0.004(3)
N00B 0.035(3) 0.083(5) 0.056(3) 0.011(3) 0.022(3) -0.005(3)
C00C 0.036(3) 0.070(5) 0.046(4) 0.006(3) 0.018(3) -0.005(3)
C00D 0.038(3) 0.076(5) 0.045(4) 0.002(3) 0.022(3) -0.007(3)
C00E 0.038(3) 0.075(5) 0.039(3) -0.005(3) 0.020(3) -0.006(3)
C00F 0.036(3) 0.076(5) 0.042(3) 0.002(3) 0.021(3) -0.004(3)
C00G 0.048(4) 0.068(5) 0.058(4) 0.003(4) 0.032(4) -0.001(4)
C00H 0.042(4) 0.082(5) 0.048(4) -0.002(3) 0.028(3) -0.006(3)
C00I 0.039(3) 0.080(5) 0.048(4) 0.004(3) 0.022(3) -0.007(3)
C00J 0.037(3) 0.060(4) 0.056(4) -0.003(4) 0.019(3) -0.013(3)
C00K 0.045(4) 0.071(5) 0.052(4) -0.009(4) 0.025(4) -0.013(4)
C00M 0.045(4) 0.078(5) 0.043(3) -0.001(3) 0.027(3) -0.007(4)
C00N 0.036(3) 0.079(5) 0.044(4) 0.006(3) 0.017(3) -0.008(3)
C00O 0.058(4) 0.064(5) 0.064(5) 0.000(4) 0.036(4) -0.006(4)
C00P 0.041(3) 0.082(5) 0.047(4) 0.005(3) 0.026(3) 0.000(4)
C00Q 0.046(4) 0.084(5) 0.048(4) 0.000(4) 0.027(3) -0.007(4)
C00R 0.041(4) 0.079(5) 0.048(4) 0.016(4) 0.021(3) -0.002(4)
C00S 0.051(4) 0.079(5) 0.049(4) -0.002(4) 0.031(3) 0.002(4)
C00T 0.039(4) 0.080(6) 0.058(4) 0.006(4) 0.019(3) -0.007(4)
C00U 0.040(4) 0.078(5) 0.050(4) -0.004(4) 0.022(3) 0.000(3)
C00V 0.046(4) 0.081(6) 0.050(4) -0.004(4) 0.023(3) -0.010(4)
C00W 0.052(4) 0.077(5) 0.056(4) -0.013(4) 0.028(4) -0.017(4)
C00X 0.038(4) 0.098(7) 0.078(5) 0.028(5) 0.028(4) 0.005(4)
C00Y 0.095(7) 0.071(6) 0.068(5) 0.012(4) 0.037(5) 0.002(5)
C00Z 0.053(5) 0.085(6) 0.089(6) 0.019(5) 0.040(5) 0.001(4)
C010 0.059(5) 0.052(4) 0.072(5) 0.007(4) 0.024(4) -0.003(4)
C011 0.079(6) 0.066(6) 0.106(8) 0.020(5) 0.045(6) -0.008(5)
C014 0.076(7) 0.064(6) 0.091(7) 0.009(5) 0.010(6) -0.019(5)
C016 0.056(4) 0.143(8) 0.072(5) -0.023(5) 0.033(4) -0.021(5)
C019 0.082(6) 0.152(8) 0.072(5) 0.019(5) 0.030(4) -0.031(6)
C01H 0.049(5) 0.138(10) 0.078(7) 0.006(6) 0.004(4) -0.008(6)
C013 0.043(4) 0.143(10) 0.066(5) 0.001(6) 0.015(4) -0.020(6)
C015 0.052(5) 0.146(11) 0.062(5) -0.021(6) 0.019(4) -0.023(6)
C017 0.095(8) 0.105(9) 0.123(9) 0.033(7) 0.066(7) -0.016(7)
C018 0.068(6) 0.063(5) 0.075(6) 0.002(4) 0.016(5) 0.007(4)
C01D 0.080(7) 0.094(7) 0.083(7) -0.010(6) 0.025(5) 0.024(6)
C01E 0.151(12) 0.099(9) 0.071(7) -0.020(6) 0.028(7) 0.003(8)
C01F 0.082(7) 0.063(5) 0.072(6) -0.010(4) 0.023(5) 0.000(5)
C01G 0.069(6) 0.201(15) 0.092(7) -0.017(8) 0.051(6) -0.039(8)
C01K 0.074(7) 0.117(10) 0.139(11) 0.018(9) -0.005(7) -0.044(7)
C2 0.172(13) 0.125(10) 0.114(10) -0.039(9) 0.046(9) -0.039(10)
C7 0.178(14) 0.250(17) 0.115(10) 0.059(10) 0.073(10) -0.040(12)
C16 0.107(9) 0.235(15) 0.120(10) -0.068(10) 0.062(8) -0.019(10)
S1 0.1324(18) 0.1266(18) 0.1301(17) 0.000 0.0757(12) 0.000
O7 0.116(6) 0.145(7) 0.135(6) -0.021(6) 0.077(4) 0.000(6)
O9 0.131(2) 0.131(2) 0.130(2) 0.0009(10) 0.0784(14) -0.0002(10)
F15 0.166(8) 0.145(7) 0.163(7) -0.010(5) 0.097(5) -0.005(6)
C23 0.143(5) 0.143(5) 0.144(5) 0.000 0.090(4) 0.000
O33 0.125(6) 0.144(7) 0.141(6) 0.010(6) 0.076(4) 0.015(6)
F9 0.132(6) 0.160(7) 0.140(7) 0.029(6) 0.085(5) -0.024(6)
F43 0.132(7) 0.150(7) 0.168(7) 0.020(6) 0.087(5) 0.008(6)
C10 0.085(8) 0.156(12) 0.169(13) 0.036(10) 0.022(8) 0.036(9)
S0AA 0.244(5) 0.241(5) 0.248(5) 0.001(3) 0.142(3) 0.009(4)
F4 0.280(7) 0.277(7) 0.303(7) -0.005(6) 0.192(6) 0.016(6)
O8 0.273(10) 0.232(10) 0.256(10) -0.004(8) 0.110(9) -0.013(8)
F14 0.291(7) 0.283(7) 0.307(7) -0.015(6) 0.163(6) 0.007(6)
O16 0.253(9) 0.254(10) 0.259(10) 0.001(9) 0.112(8) 0.038(8)
C27 0.279(4) 0.279(4) 0.279(4) -0.0006(10) 0.168(3) 0.0008(10)
O6 0.229(9) 0.250(10) 0.264(9) 0.023(8) 0.160(7) 0.010(8)
F0AA 0.291(8) 0.303(9) 0.304(9) -0.020(7) 0.154(7) 0.015(7)

loop_
_atom_type_symbol
_atom_type_description
_atom_type_scat_dispersion_real
_atom_type_scat_dispersion_imag
_atom_type_scat_source
C C 0.0033 0.0016 'International Tables Vol C Tables 4.2.6.8 and 6.1.1.4'
H H 0.0000 0.0000 'International Tables Vol C Tables 4.2.6.8 and 6.1.1.4'
F F 0.0171 0.0103 'International Tables Vol C Tables 4.2.6.8 and 6.1.1.4'
N N 0.0061 0.0033 'International Tables Vol C Tables 4.2.6.8 and 6.1.1.4'
O O 0.0106 0.0060 'International Tables Vol C Tables 4.2.6.8 and 6.1.1.4'
Rh Rh -1.1178 0.9187 'International Tables Vol C Tables 4.2.6.8 and 6.1.1.4'
S S 0.1246 0.1234 'International Tables Vol C Tables 4.2.6.8 and 6.1.1.4'

loop_
_geom_angle_atom_site_label_1
_geom_angle_atom_site_label_2
_geom_angle_atom_site_label_3
_geom_angle
_geom_angle_site_symmetry_1
_geom_angle_site_symmetry_3
_geom_angle_publ_flag
O006 Rh01 O004 77.3(2) 5_666 5_666 ?
O006 Rh01 C01F 93.9(4) 5_666 . ?
N00A Rh01 O004 85.4(2) . 5_666 ?
N00A Rh01 O006 86.3(2) . 5_666 ?
N00A Rh01 C010 98.1(3) . . ?
N00A Rh01 C011 125.3(4) . . ?
N00A Rh01 C014 163.9(4) . . ?
N00A Rh01 C018 103.7(3) . . ?
N00A Rh01 C01F 138.0(4) . . ?
C010 Rh01 O004 126.9(3) . 5_666 ?
C010 Rh01 O006 155.5(3) . 5_666 ?
C010 Rh01 C011 39.0(4) . . ?
C010 Rh01 C014 66.0(4) . . ?
C010 Rh01 C018 40.7(4) . . ?
C010 Rh01 C01F 66.8(4) . . ?
C011 Rh01 O004 97.6(3) . 5_666 ?
C011 Rh01 O006 147.8(3) . 5_666 ?
C011 Rh01 C01F 67.3(5) . . ?
C014 Rh01 O004 102.4(4) . 5_666 ?
C014 Rh01 O006 108.9(4) . 5_666 ?
C014 Rh01 C011 40.4(5) . . ?
C014 Rh01 C01F 39.1(5) . . ?
C018 Rh01 O004 164.9(4) . 5_666 ?
C018 Rh01 O006 114.9(4) . 5_666 ?
C018 Rh01 C011 67.2(4) . . ?
C018 Rh01 C014 66.0(4) . . ?
C018 Rh01 C01F 39.3(4) . . ?
C01F Rh01 O004 135.6(3) . 5_666 ?
O007 Rh02 O005 77.0(2) . . ?
N009 Rh02 O005 87.1(2) . . ?
N009 Rh02 O007 86.4(3) . . ?
N009 Rh02 C016 130.4(3) . . ?
N009 Rh02 C01H 107.5(3) . . ?
N009 Rh02 C013 140.1(3) . . ?
N009 Rh02 C015 168.4(3) . . ?
C016 Rh02 O005 141.1(3) . . ?
C016 Rh02 O007 93.4(3) . . ?
C016 Rh02 C01H 65.75(14) . . ?
C016 Rh02 C013 65.37(13) . . ?
C016 Rh02 C015 39.03(12) . . ?
C019 Rh02 O005 157.1(3) . . ?
C019 Rh02 O007 123.6(3) . . ?
C019 Rh02 N009 103.0(3) . . ?
C019 Rh02 C016 39.37(12) . . ?
C019 Rh02 C01H 39.31(12) . . ?
C019 Rh02 C013 65.56(14) . . ?
C019 Rh02 C015 65.63(14) . . ?
C01H Rh02 O005 118.2(3) . . ?
C01H Rh02 O007 159.2(3) . . ?
C01H Rh02 C013 38.93(11) . . ?
C01H Rh02 C015 65.33(13) . . ?
C013 Rh02 O005 93.5(2) . . ?
C013 Rh02 O007 132.7(3) . . ?
C015 Rh02 O005 104.3(2) . . ?
C015 Rh02 O007 98.2(3) . . ?
C015 Rh02 C013 38.76(10) . . ?
C00J O004 Rh01 113.6(5) . 5_666 ?
C00J O005 Rh02 112.2(5) . . ?
C00K O006 Rh01 114.0(5) . 5_666 ?
C00K O007 Rh02 113.3(5) . . ?
C00G N008 C00N 125.6(7) . . ?
C00W N008 C00G 107.6(6) . . ?
C00W N008 C00N 126.3(6) . . ?
C00T N009 Rh02 125.2(7) . . ?
C00T N009 C00X 106.0(7) . . ?
C00X N009 Rh02 128.5(6) . . ?
C00O N00A Rh01 127.3(5) . . ?
C00W N00A Rh01 125.3(6) . . ?
C00W N00A C00O 107.3(7) . . ?
C00T N00B C00R 124.1(7) . . ?
C00T N00B C00Z 107.1(7) . . ?
C00Z N00B C00R 128.8(8) . . ?
C00F C00C C00I 121.4(7) . . ?
C00F C00C C00P 117.7(6) . . ?
C00I C00C C00P 120.9(7) . . ?
C00E C00D C00H 122.9(7) . . ?
C00E C00D C00M 120.3(7) . . ?
C00M C00D C00H 116.7(6) . . ?
C00D C00E H00E 120.3 . . ?
C00N C00E C00D 119.4(7) . . ?
C00N C00E H00E 120.3 . . ?
C00C C00F C00H 117.3(6) . . ?
C00C C00F C00Q 120.0(6) . . ?
C00Q C00F C00H 122.6(7) . . ?
N008 C00G H00G 127.0 . . ?
C00O C00G N008 106.0(7) . . ?
C00O C00G H00G 127.0 . . ?
C00D C00H C00F 108.0(6) . . ?
C00D C00H H00H 108.3 . . ?
C00D C00H C00P 112.0(6) . 5_666 ?
C00F C00H H00H 108.3 . . ?
C00F C00H C00P 111.8(6) . 5_666 ?
C00P C00H H00H 108.3 5_666 . ?
C00C C00I H00I 121.5 . . ?
C00R C00I C00C 116.9(7) . . ?
C00R C00I H00I 121.5 . . ?
O004 C00J O005 125.4(7) . . ?
O004 C00J C00K 117.7(7) . . ?
O005 C00J C00K 117.0(7) . . ?
O006 C00K C00J 117.0(7) . . ?
O007 C00K O006 126.0(8) . . ?
O007 C00K C00J 116.9(7) . . ?
C00D C00M C00P 117.2(7) . . ?
C00S C00M C00D 118.8(7) . . ?
C00S C00M C00P 124.0(7) . . ?
C00E C00N N008 118.7(7) . . ?
C00E C00N C00U 122.9(7) . . ?
C00U C00N N008 118.4(7) . . ?
N00A C00O H00O 125.4 . . ?
C00G C00O N00A 109.2(7) . . ?
C00G C00O H00O 125.4 . . ?
C00C C00P C00H 110.4(7) . 5_666 ?
C00C C00P H00P 108.7 . . ?
C00H C00P H00P 108.7 5_666 . ?
C00M C00P C00C 108.2(6) . . ?
C00M C00P C00H 112.0(6) . 5_666 ?
C00M C00P H00P 108.7 . . ?
C00F C00Q H00Q 119.6 . . ?
C00F C00Q C00V 120.9(7) . . ?
C00V C00Q H00Q 119.6 . . ?
C00I C00R N00B 117.7(7) . . ?
C00V C00R N00B 119.1(7) . . ?
C00V C00R C00I 123.2(7) . . ?
C00M C00S H00S 119.6 . . ?
C00M C00S C00U 120.8(7) . . ?
C00U C00S H00S 119.6 . . ?
N009 C00T N00B 111.2(8) . . ?
N009 C00T H00T 124.4 . . ?
N00B C00T H00T 124.4 . . ?
C00N C00U C00S 117.6(8) . . ?
C00N C00U H00U 121.2 . . ?
C00S C00U H00U 121.2 . . ?
C00Q C00V H00V 121.3 . . ?
C00R C00V C00Q 117.5(7) . . ?
C00R C00V H00V 121.3 . . ?
N008 C00W H00W 125.1 . . ?
N00A C00W N008 109.8(7) . . ?
N00A C00W H00W 125.1 . . ?
N009 C00X H00X 125.2 . . ?
N009 C00X C00Z 109.6(8) . . ?
C00Z C00X H00X 125.2 . . ?
H00A C00Y H00B 109.5 . . ?
H00A C00Y H00C 109.5 . . ?
H00B C00Y H00C 109.5 . . ?
C010 C00Y H00A 109.5 . . ?
C010 C00Y H00B 109.5 . . ?
C010 C00Y H00C 109.5 . . ?
N00B C00Z C00X 106.1(9) . . ?
N00B C00Z H00Z 127.0 . . ?
C00X C00Z H00Z 127.0 . . ?
C00Y C010 Rh01 127.8(6) . . ?
C011 C010 Rh01 71.1(5) . . ?
C011 C010 C00Y 124.8(10) . . ?
C011 C010 C018 109.2(9) . . ?
C018 C010 Rh01 70.0(5) . . ?
C018 C010 C00Y 125.9(8) . . ?
C010 C011 Rh01 69.9(6) . . ?
C010 C011 C014 106.3(10) . . ?
C010 C011 C017 127.2(11) . . ?
C014 C011 Rh01 69.7(6) . . ?
C014 C011 C017 126.5(10) . . ?
C017 C011 Rh01 124.0(7) . . ?
C011 C014 Rh01 69.9(5) . . ?
C011 C014 C01K 123.4(14) . . ?
C01F C014 Rh01 71.2(6) . . ?
C01F C014 C011 109.5(9) . . ?
C01F C014 C01K 127.1(14) . . ?
C01K C014 Rh01 126.1(8) . . ?
C019 C016 Rh02 69.9(3) . . ?
C019 C016 C16 127.2(11) . . ?
C015 C016 Rh02 71.4(3) . . ?
C015 C016 C019 108.0 . . ?
C015 C016 C16 124.8(11) . . ?
C16 C016 Rh02 122.7(7) . . ?
C016 C019 Rh02 70.7(3) . . ?
C016 C019 C7 130.0(12) . . ?
C01H C019 Rh02 71.0(3) . . ?
C01H C019 C016 108.0 . . ?
C01H C019 C7 122.0(12) . . ?
C7 C019 Rh02 123.9(8) . . ?
C019 C01H Rh02 69.7(3) . . ?
C019 C01H C013 108.0 . . ?
C019 C01H C10 128.9(11) . . ?
C013 C01H Rh02 71.4(3) . . ?
C013 C01H C10 123.0(11) . . ?
C10 C01H Rh02 127.2(8) . . ?
C01H C013 Rh02 69.7(3) . . ?
C01H C013 C015 108.0 . . ?
C01H C013 C01G 127.2(9) . . ?
C015 C013 Rh02 70.5(3) . . ?
C015 C013 C01G 124.8(9) . . ?
C01G C013 Rh02 124.3(6) . . ?
C016 C015 Rh02 69.6(3) . . ?
C016 C015 C013 108.0 . . ?
C016 C015 C2 127.6(11) . . ?
C013 C015 Rh02 70.8(3) . . ?
C013 C015 C2 124.3(11) . . ?
C2 C015 Rh02 122.8(8) . . ?
C011 C017 H01A 109.5 . . ?
C011 C017 H01B 109.5 . . ?
C011 C017 H01C 109.5 . . ?
H01A C017 H01B 109.5 . . ?
H01A C017 H01C 109.5 . . ?
H01B C017 H01C 109.5 . . ?
C010 C018 Rh01 69.3(5) . . ?
C010 C018 C01D 125.5(8) . . ?
C01D C018 Rh01 127.4(8) . . ?
C01F C018 Rh01 71.4(5) . . ?
C01F C018 C010 107.5(9) . . ?
C01F C018 C01D 126.8(10) . . ?
C018 C01D H01D 109.5 . . ?
C018 C01D H01E 109.5 . . ?
C018 C01D H01F 109.5 . . ?
H01D C01D H01E 109.5 . . ?
H01D C01D H01F 109.5 . . ?
H01E C01D H01F 109.5 . . ?
H01G C01E H01H 109.5 . . ?
H01G C01E H01I 109.5 . . ?
H01H C01E H01I 109.5 . . ?
C01F C01E H01G 109.5 . . ?
C01F C01E H01H 109.5 . . ?
C01F C01E H01I 109.5 . . ?
C014 C01F Rh01 69.6(6) . . ?
C014 C01F C018 107.5(10) . . ?
C014 C01F C01E 126.5(11) . . ?
C018 C01F Rh01 69.4(5) . . ?
C018 C01F C01E 125.8(12) . . ?
C01E C01F Rh01 122.2(9) . . ?
C013 C01G H01J 109.5 . . ?
C013 C01G H01K 109.5 . . ?
C013 C01G H01L 109.5 . . ?
H01J C01G H01K 109.5 . . ?
H01J C01G H01L 109.5 . . ?
H01K C01G H01L 109.5 . . ?
C014 C01K H01M 109.5 . . ?
C014 C01K H01N 109.5 . . ?
C014 C01K H01O 109.5 . . ?
H01M C01K H01N 109.5 . . ?
H01M C01K H01O 109.5 . . ?
H01N C01K H01O 109.5 . . ?
C015 C2 H2A 109.5 . . ?
C015 C2 H2B 109.5 . . ?
C015 C2 H2C 109.5 . . ?
H2A C2 H2B 109.5 . . ?
H2A C2 H2C 109.5 . . ?
H2B C2 H2C 109.5 . . ?
C019 C7 H7A 109.5 . . ?
C019 C7 H7B 109.5 . . ?
C019 C7 H7C 109.5 . . ?
H7A C7 H7B 109.5 . . ?
H7A C7 H7C 109.5 . . ?
H7B C7 H7C 109.5 . . ?
C016 C16 H16A 109.5 . . ?
C016 C16 H16B 109.5 . . ?
C016 C16 H16C 109.5 . . ?
H16A C16 H16B 109.5 . . ?
H16A C16 H16C 109.5 . . ?
H16B C16 H16C 109.5 . . ?
O7 S1 O7 158.7(18) 2_756 . ?
O7 S1 C23 100.7(9) . . ?
O7 S1 C23 100.7(9) 2_756 . ?
O7 S1 O33 76.8(10) . 2_756 ?
O7 S1 O33 103.8(10) . . ?
O7 S1 O33 76.8(10) 2_756 . ?
O7 S1 O33 103.8(10) 2_756 2_756 ?
O9 S1 O7 134.0(12) 2_756 2_756 ?
O9 S1 O7 134.0(12) . . ?
O9 S1 O7 30.6(10) 2_756 . ?
O9 S1 O7 30.6(10) . 2_756 ?
O9 S1 O9 126.8(19) 2_756 . ?
O9 S1 C23 116.6(10) . . ?
O9 S1 C23 116.6(10) 2_756 . ?
O9 S1 O33 103.1(11) 2_756 2_756 ?
O9 S1 O33 103.1(11) . . ?
O9 S1 O33 78.3(11) . 2_756 ?
O9 S1 O33 78.2(11) 2_756 . ?
O33 S1 C23 88.5(8) . . ?
O33 S1 C23 88.5(8) 2_756 . ?
O33 S1 O33 177.0(17) . 2_756 ?
O9 O7 S1 71.6(10) 2_756 . ?
O7 O9 S1 77.8(11) 2_756 . ?
C23 F15 F9 55.4(6) . 2_756 ?
F43 F15 C23 72.2(9) 2_756 . ?
F43 F15 F9 123.0(14) 2_756 2_756 ?
F15 C23 S1 119.0(11) 2_756 . ?
F15 C23 S1 119.0(11) . . ?
F15 C23 F15 122(2) 2_756 . ?
F15 C23 F9 103.4(12) 2_756 2_756 ?
F15 C23 F9 71.1(11) . 2_756 ?
F15 C23 F9 71.1(11) 2_756 . ?
F15 C23 F9 103.5(12) . . ?
F15 C23 F43 38.8(10) 2_756 . ?
F15 C23 F43 38.8(10) . 2_756 ?
F15 C23 F43 126.1(15) . . ?
F15 C23 F43 126.1(15) 2_756 2_756 ?
F9 C23 S1 95.4(10) . . ?
F9 C23 S1 95.4(10) 2_756 . ?
F9 C23 F9 169(2) . 2_756 ?
F43 C23 S1 101.3(11) . . ?
F43 C23 S1 101.3(11) 2_756 . ?
F43 C23 F9 70.8(10) 2_756 . ?
F43 C23 F9 106.9(10) . . ?
F43 C23 F9 70.8(10) . 2_756 ?
F43 C23 F9 106.9(10) 2_756 2_756 ?
F43 C23 F43 157(2) . 2_756 ?
F15 F9 F43 99.2(10) 2_756 2_756 ?
C23 F9 F15 53.4(7) . 2_756 ?
C23 F9 F43 54.4(6) . 2_756 ?
F15 F43 C23 68.9(9) 2_756 . ?
F15 F43 F9 114.9(16) 2_756 2_756 ?
C23 F43 F9 54.8(6) . 2_756 ?
C01H C10 H10A 109.5 . . ?
C01H C10 H10B 109.5 . . ?
C01H C10 H10C 109.5 . . ?
H10A C10 H10B 109.5 . . ?
H10A C10 H10C 109.5 . . ?
H10B C10 H10C 109.5 . . ?
O8 S0AA O16 109.4(14) . . ?
O8 S0AA C27 100.3(15) . . ?
O16 S0AA C27 105.1(13) . . ?
O6 S0AA O8 104.2(14) . . ?
O6 S0AA O16 105.2(15) . . ?
O6 S0AA C27 131.6(15) . . ?
F4 C27 S0AA 128(2) . . ?
F4 C27 F14 85.6(18) . . ?
F14 C27 S0AA 113.8(19) . . ?
F0AA C27 S0AA 119(2) . . ?
F0AA C27 F4 106(2) . . ?
F0AA C27 F14 94(2) . . ?

loop_
_geom_bond_atom_site_label_1
_geom_bond_atom_site_label_2
_geom_bond_distance
_geom_bond_site_symmetry_2
_geom_bond_publ_flag
Rh01 O004 2.162(5) 5_666 ?
Rh01 O006 2.148(6) 5_666 ?
Rh01 N00A 2.107(6) . ?
Rh01 C010 2.117(8) . ?
Rh01 C011 2.134(10) . ?
Rh01 C014 2.131(10) . ?
Rh01 C018 2.126(9) . ?
Rh01 C01F 2.153(9) . ?
Rh02 O005 2.156(5) . ?
Rh02 O007 2.154(6) . ?
Rh02 N009 2.102(7) . ?
Rh02 C016 2.113(7) . ?
Rh02 C019 2.102(7) . ?
Rh02 C01H 2.119(7) . ?
Rh02 C013 2.141(6) . ?
Rh02 C015 2.138(7) . ?
O004 C00J 1.241(9) . ?
O005 C00J 1.267(9) . ?
O006 C00K 1.252(10) . ?
O007 C00K 1.235(10) . ?
N008 C00G 1.378(10) . ?
N008 C00N 1.455(10) . ?
N008 C00W 1.348(10) . ?
N009 C00T 1.314(10) . ?
N009 C00X 1.345(12) . ?
N00A C00O 1.362(11) . ?
N00A C00W 1.316(10) . ?
N00B C00R 1.435(9) . ?
N00B C00T 1.346(11) . ?
N00B C00Z 1.350(12) . ?
C00C C00F 1.370(11) . ?
C00C C00I 1.406(10) . ?
C00C C00P 1.524(10) . ?
C00D C00E 1.386(10) . ?
C00D C00H 1.515(12) . ?
C00D C00M 1.413(10) . ?
C00E H00E 0.9500 . ?
C00E C00N 1.363(11) . ?
C00F C00H 1.516(9) . ?
C00F C00Q 1.376(11) . ?
C00G H00G 0.9500 . ?
C00G C00O 1.351(11) . ?
C00H H00H 1.0000 . ?
C00H C00P 1.612(11) 5_666 ?
C00I H00I 0.9500 . ?
C00I C00R 1.405(11) . ?
C00J C00K 1.548(12) . ?
C00M C00P 1.490(10) . ?
C00M C00S 1.397(12) . ?
C00N C00U 1.392(11) . ?
C00O H00O 0.9500 . ?
C00P H00P 1.0000 . ?
C00Q H00Q 0.9500 . ?
C00Q C00V 1.422(10) . ?
C00R C00V 1.364(11) . ?
C00S H00S 0.9500 . ?
C00S C00U 1.407(11) . ?
C00T H00T 0.9500 . ?
C00U H00U 0.9500 . ?
C00V H00V 0.9500 . ?
C00W H00W 0.9500 . ?
C00X H00X 0.9500 . ?
C00X C00Z 1.367(13) . ?
C00Y H00A 0.9800 . ?
C00Y H00B 0.9800 . ?
C00Y H00C 0.9800 . ?
C00Y C010 1.508(13) . ?
C00Z H00Z 0.9500 . ?
C010 C011 1.420(13) . ?
C010 C018 1.474(15) . ?
C011 C014 1.472(17) . ?
C011 C017 1.481(17) . ?
C014 C01F 1.435(18) . ?
C014 C01K 1.503(15) . ?
C016 C019 1.4200 . ?
C016 C015 1.4200 . ?
C016 C16 1.485(16) . ?
C019 C01H 1.4200 . ?
C019 C7 1.536(16) . ?
C01H C013 1.4200 . ?
C01H C10 1.485(19) . ?
C013 C015 1.4200 . ?
C013 C01G 1.497(12) . ?
C015 C2 1.445(19) . ?
C017 H01A 0.9800 . ?
C017 H01B 0.9800 . ?
C017 H01C 0.9800 . ?
C018 C01D 1.486(15) . ?
C018 C01F 1.439(13) . ?
C01D H01D 0.9800 . ?
C01D H01E 0.9800 . ?
C01D H01F 0.9800 . ?
C01E H01G 0.9800 . ?
C01E H01H 0.9800 . ?
C01E H01I 0.9800 . ?
C01E C01F 1.465(17) . ?
C01G H01J 0.9800 . ?
C01G H01K 0.9800 . ?
C01G H01L 0.9800 . ?
C01K H01M 0.9800 . ?
C01K H01N 0.9800 . ?
C01K H01O 0.9800 . ?
C2 H2A 0.9800 . ?
C2 H2B 0.9800 . ?
C2 H2C 0.9800 . ?
C7 H7A 0.9800 . ?
C7 H7B 0.9800 . ?
C7 H7C 0.9800 . ?
C16 H16A 0.9800 . ?
C16 H16B 0.9800 . ?
C16 H16C 0.9800 . ?
S1 O7 1.438(9) . ?
S1 O7 1.438(9) 2_756 ?
S1 O9 1.396(9) . ?
S1 O9 1.396(9) 2_756 ?
S1 C23 1.800(16) . ?
S1 O33 1.509(9) 2_756 ?
S1 O33 1.509(9) . ?
O7 O9 0.75(2) 2_756 ?
F15 C23 1.366(9) . ?
F15 F9 1.61(2) 2_756 ?
F15 F43 0.92(2) 2_756 ?
C23 F9 1.400(9) . ?
C23 F9 1.400(9) 2_756 ?
C23 F43 1.393(9) . ?
C23 F43 1.393(9) 2_756 ?
F9 F43 1.62(2) 2_756 ?
C10 H10A 0.9800 . ?
C10 H10B 0.9800 . ?
C10 H10C 0.9800 . ?
S0AA O8 1.415(9) . ?
S0AA O16 1.490(18) . ?
S0AA C27 1.715(19) . ?
S0AA O6 1.345(17) . ?
F4 C27 1.39(2) . ?
F14 C27 1.45(3) . ?
C27 F0AA 1.30(3) . ?

loop_
_geom_torsion_atom_site_label_1
_geom_torsion_atom_site_label_2
_geom_torsion_atom_site_label_3
_geom_torsion_atom_site_label_4
_geom_torsion
_geom_torsion_site_symmetry_1
_geom_torsion_site_symmetry_2
_geom_torsion_site_symmetry_3
_geom_torsion_site_symmetry_4
_geom_torsion_publ_flag
Rh01 O004 C00J O005 -175.3(5) 5_666 . . . ?
Rh01 O004 C00J C00K 5.8(8) 5_666 . . . ?
Rh01 O006 C00K O007 176.6(6) 5_666 . . . ?
Rh01 O006 C00K C00J -3.6(8) 5_666 . . . ?
Rh01 N00A C00O C00G -173.8(5) . . . . ?
Rh01 N00A C00W N008 175.3(5) . . . . ?
Rh01 C010 C011 C014 60.5(6) . . . . ?
Rh01 C010 C011 C017 -118.0(10) . . . . ?
Rh01 C010 C018 C01D 121.9(11) . . . . ?
Rh01 C010 C018 C01F -61.5(7) . . . . ?
Rh01 C011 C014 C01F 60.5(7) . . . . ?
Rh01 C011 C014 C01K -120.7(11) . . . . ?
Rh01 C014 C01F C018 59.2(7) . . . . ?
Rh01 C014 C01F C01E -115.6(12) . . . . ?
Rh01 C018 C01F C014 -59.4(7) . . . . ?
Rh01 C018 C01F C01E 115.4(11) . . . . ?
Rh02 O005 C00J O004 167.8(6) . . . . ?
Rh02 O005 C00J C00K -13.4(7) . . . . ?
Rh02 O007 C00K O006 -165.6(6) . . . . ?
Rh02 O007 C00K C00J 14.6(8) . . . . ?
Rh02 N009 C00T N00B 172.0(5) . . . . ?
Rh02 N009 C00X C00Z -171.6(6) . . . . ?
Rh02 C016 C019 C01H 61.6(3) . . . . ?
Rh02 C016 C019 C7 -118.6(11) . . . . ?
Rh02 C016 C015 C013 -60.6(3) . . . . ?
Rh02 C016 C015 C2 116.2(10) . . . . ?
Rh02 C019 C01H C013 61.4(3) . . . . ?
Rh02 C019 C01H C10 -122.0(11) . . . . ?
Rh02 C01H C013 C015 60.3(3) . . . . ?
Rh02 C01H C013 C01G -118.2(8) . . . . ?
Rh02 C013 C015 C016 59.8(3) . . . . ?
Rh02 C013 C015 C2 -117.1(10) . . . . ?
O004 C00J C00K O006 -1.6(10) . . . . ?
O004 C00J C00K O007 178.2(7) . . . . ?
O005 C00J C00K O006 179.4(7) . . . . ?
O005 C00J C00K O007 -0.8(10) . . . . ?
N008 C00G C00O N00A -3.0(9) . . . . ?
N008 C00N C00U C00S 175.7(6) . . . . ?
N009 C00X C00Z N00B -1.5(10) . . . . ?
N00B C00R C00V C00Q 178.9(7) . . . . ?
C00C C00F C00H C00D 45.6(9) . . . . ?
C00C C00F C00H C00P -78.0(9) . . . 5_666 ?
C00C C00F C00Q C00V 0.6(12) . . . . ?
C00C C00I C00R N00B -177.4(7) . . . . ?
C00C C00I C00R C00V 1.2(12) . . . . ?
C00D C00E C00N N008 -178.0(6) . . . . ?
C00D C00E C00N C00U 1.7(11) . . . . ?
C00D C00M C00P C00C 45.1(9) . . . . ?
C00D C00M C00P C00H -76.9(8) . . . 5_666 ?
C00D C00M C00S C00U -2.2(11) . . . . ?
C00E C00D C00H C00F 136.7(7) . . . . ?
C00E C00D C00H C00P -99.7(8) . . . 5_666 ?
C00E C00D C00M C00P 178.0(6) . . . . ?
C00E C00D C00M C00S -0.2(10) . . . . ?
C00E C00N C00U C00S -4.0(11) . . . . ?
C00F C00C C00I C00R -1.9(12) . . . . ?
C00F C00C C00P C00H 78.7(8) . . . 5_666 ?
C00F C00C C00P C00M -44.2(9) . . . . ?
C00F C00Q C00V C00R -1.2(12) . . . . ?
C00G N008 C00N C00E -24.6(10) . . . . ?
C00G N008 C00N C00U 155.7(7) . . . . ?
C00G N008 C00W N00A -0.6(9) . . . . ?
C00H C00D C00E C00N 179.6(6) . . . . ?
C00H C00D C00M C00P -1.2(9) . . . . ?
C00H C00D C00M C00S -179.4(6) . . . . ?
C00H C00F C00Q C00V -177.1(7) . . . . ?
C00I C00C C00F C00H 178.8(7) . . . . ?
C00I C00C C00F C00Q 1.0(12) . . . . ?
C00I C00C C00P C00H -101.6(8) . . . 5_666 ?
C00I C00C C00P C00M 135.4(7) . . . . ?
C00I C00R C00V C00Q 0.3(12) . . . . ?
C00M C00D C00E C00N 0.5(10) . . . . ?
C00M C00D C00H C00F -44.1(8) . . . . ?
C00M C00D C00H C00P 79.4(7) . . . 5_666 ?
C00M C00S C00U C00N 4.2(11) . . . . ?
C00N N008 C00G C00O 174.4(7) . . . . ?
C00N N008 C00W N00A -172.7(7) . . . . ?
C00O N00A C00W N008 -1.3(9) . . . . ?
C00P C00C C00F C00H -1.5(11) . . . . ?
C00P C00C C00F C00Q -179.3(7) . . . . ?
C00P C00C C00I C00R 178.5(7) . . . . ?
C00P C00M C00S C00U 179.7(7) . . . . ?
C00Q C00F C00H C00D -136.7(8) . . . . ?
C00Q C00F C00H C00P 99.7(8) . . . 5_666 ?
C00R N00B C00T N009 -178.3(6) . . . . ?
C00R N00B C00Z C00X 179.6(7) . . . . ?
C00S C00M C00P C00C -136.7(7) . . . . ?
C00S C00M C00P C00H 101.3(8) . . . 5_666 ?
C00T N009 C00X C00Z 2.1(10) . . . . ?
C00T N00B C00R C00I 141.4(8) . . . . ?
C00T N00B C00R C00V -37.4(11) . . . . ?
C00T N00B C00Z C00X 0.2(9) . . . . ?
C00W N008 C00G C00O 2.2(9) . . . . ?
C00W N008 C00N C00E 146.2(8) . . . . ?
C00W N008 C00N C00U -33.6(11) . . . . ?
C00W N00A C00O C00G 2.7(9) . . . . ?
C00X N009 C00T N00B -2.0(9) . . . . ?
C00Y C010 C011 Rh01 123.5(9) . . . . ?
C00Y C010 C011 C014 -176.0(8) . . . . ?
C00Y C010 C011 C017 5.4(15) . . . . ?
C00Y C010 C018 Rh01 -122.8(9) . . . . ?
C00Y C010 C018 C01D -0.9(16) . . . . ?
C00Y C010 C018 C01F 175.7(8) . . . . ?
C00Z N00B C00R C00I -37.9(11) . . . . ?
C00Z N00B C00R C00V 143.4(9) . . . . ?
C00Z N00B C00T N009 1.1(9) . . . . ?
C010 C011 C014 Rh01 -60.6(6) . . . . ?
C010 C011 C014 C01F -0.2(11) . . . . ?
C010 C011 C014 C01K 178.6(10) . . . . ?
C010 C018 C01F Rh01 60.2(6) . . . . ?
C010 C018 C01F C014 0.8(11) . . . . ?
C010 C018 C01F C01E 175.6(10) . . . . ?
C011 C010 C018 Rh01 60.6(6) . . . . ?
C011 C010 C018 C01D -177.5(10) . . . . ?
C011 C010 C018 C01F -0.9(11) . . . . ?
C011 C014 C01F Rh01 -59.7(7) . . . . ?
C011 C014 C01F C018 -0.4(11) . . . . ?
C011 C014 C01F C01E -175.2(11) . . . . ?
C016 C019 C01H Rh02 -61.4(3) . . . . ?
C016 C019 C01H C013 0.0 . . . . ?
C016 C019 C01H C10 176.6(11) . . . . ?
C019 C016 C015 Rh02 60.6(3) . . . . ?
C019 C016 C015 C013 0.0 . . . . ?
C019 C016 C015 C2 176.8(11) . . . . ?
C019 C01H C013 Rh02 -60.3(3) . . . . ?
C019 C01H C013 C015 0.0 . . . . ?
C019 C01H C013 C01G -178.5(8) . . . . ?
C01H C013 C015 Rh02 -59.8(3) . . . . ?
C01H C013 C015 C016 0.0 . . . . ?
C01H C013 C015 C2 -177.0(10) . . . . ?
C015 C016 C019 Rh02 -61.6(3) . . . . ?
C015 C016 C019 C01H 0.0 . . . . ?
C015 C016 C019 C7 179.9(12) . . . . ?
C017 C011 C014 Rh01 117.9(10) . . . . ?
C017 C011 C014 C01F 178.4(9) . . . . ?
C017 C011 C014 C01K -2.8(16) . . . . ?
C018 C010 C011 Rh01 -59.9(6) . . . . ?
C018 C010 C011 C014 0.6(10) . . . . ?
C018 C010 C011 C017 -177.9(9) . . . . ?
C01D C018 C01F Rh01 -123.3(11) . . . . ?
C01D C018 C01F C014 177.3(10) . . . . ?
C01D C018 C01F C01E -7.8(18) . . . . ?
C01G C013 C015 Rh02 118.7(7) . . . . ?
C01G C013 C015 C016 178.6(8) . . . . ?
C01G C013 C015 C2 1.6(12) . . . . ?
C01K C014 C01F Rh01 121.6(11) . . . . ?
C01K C014 C01F C018 -179.1(10) . . . . ?
C01K C014 C01F C01E 6.1(19) . . . . ?
C7 C019 C01H Rh02 118.7(10) . . . . ?
C7 C019 C01H C013 -179.9(11) . . . . ?
C7 C019 C01H C10 -3.3(14) . . . . ?
C16 C016 C019 Rh02 116.4(9) . . . . ?
C16 C016 C019 C01H 178.0(10) . . . . ?
C16 C016 C019 C7 -2.1(14) . . . . ?
C16 C016 C015 Rh02 -117.4(9) . . . . ?
C16 C016 C015 C013 -178.1(10) . . . . ?
C16 C016 C015 C2 -1.2(13) . . . . ?
S1 C23 F9 F15 118.8(11) . . . 2_756 ?
S1 C23 F9 F43 -100.1(10) . . . 2_756 ?
S1 C23 F43 F15 -123(2) . . . 2_756 ?
S1 C23 F43 F9 91.8(9) . . . 2_756 ?
O7 S1 O7 O9 -55(3) 2_756 . . 2_756 ?
O7 S1 O9 O7 156(2) . . . 2_756 ?
O7 S1 C23 F15 -44.7(14) 2_756 . . . ?
O7 S1 C23 F15 135.3(14) . . . . ?
O7 S1 C23 F15 135.3(14) 2_756 . . 2_756 ?
O7 S1 C23 F15 -44.7(14) . . . 2_756 ?
O7 S1 C23 F9 63.9(11) . . . 2_756 ?
O7 S1 C23 F9 -116.1(11) 2_756 . . 2_756 ?
O7 S1 C23 F9 -116.1(11) . . . . ?
O7 S1 C23 F9 63.9(11) 2_756 . . . ?
O7 S1 C23 F43 -7.6(12) . . . . ?
O7 S1 C23 F43 172.4(12) 2_756 . . . ?
O7 S1 C23 F43 -7.6(12) 2_756 . . 2_756 ?
O7 S1 C23 F43 172.4(12) . . . 2_756 ?
O9 S1 O7 O9 -90(4) . . . 2_756 ?
O9 S1 O9 O7 116(3) 2_756 . . 2_756 ?
O9 S1 C23 F15 163.0(15) 2_756 . . . ?
O9 S1 C23 F15 163.0(15) . . . 2_756 ?
O9 S1 C23 F15 -17.0(15) 2_756 . . 2_756 ?
O9 S1 C23 F15 -17.0(15) . . . . ?
O9 S1 C23 F9 -88.4(12) 2_756 . . . ?
O9 S1 C23 F9 -88.4(12) . . . 2_756 ?
O9 S1 C23 F9 91.6(12) 2_756 . . 2_756 ?
O9 S1 C23 F9 91.6(12) . . . . ?
O9 S1 C23 F43 20.1(13) 2_756 . . . ?
O9 S1 C23 F43 -159.9(13) 2_756 . . 2_756 ?
O9 S1 C23 F43 -159.9(13) . . . . ?
O9 S1 C23 F43 20.1(13) . . . 2_756 ?
F15 C23 F9 F15 -120(2) . . . 2_756 ?
F15 C23 F9 F43 21.4(14) . . . 2_756 ?
F15 C23 F9 F43 141.0(16) 2_756 . . 2_756 ?
F15 C23 F43 F15 98(3) . . . 2_756 ?
F15 C23 F43 F9 -47.4(15) . . . 2_756 ?
F15 C23 F43 F9 -146(2) 2_756 . . 2_756 ?
C23 S1 O7 O9 125(3) . . . 2_756 ?
C23 S1 O9 O7 -64(3) . . . 2_756 ?
O33 S1 O7 O9 34(3) . . . 2_756 ?
O33 S1 O7 O9 -149(3) 2_756 . . 2_756 ?
O33 S1 O9 O7 31(3) . . . 2_756 ?
O33 S1 O9 O7 -146(3) 2_756 . . 2_756 ?
O33 S1 C23 F15 59.0(13) 2_756 . . . ?
O33 S1 C23 F15 59.1(13) . . . 2_756 ?
O33 S1 C23 F15 -120.9(13) 2_756 . . 2_756 ?
O33 S1 C23 F15 -121.0(13) . . . . ?
O33 S1 C23 F9 167.7(10) . . . 2_756 ?
O33 S1 C23 F9 -12.3(10) . . . . ?
O33 S1 C23 F9 -12.3(10) 2_756 . . 2_756 ?
O33 S1 C23 F9 167.7(10) 2_756 . . . ?
O33 S1 C23 F43 96.2(12) . . . . ?
O33 S1 C23 F43 96.2(12) 2_756 . . 2_756 ?
O33 S1 C23 F43 -83.8(12) . . . 2_756 ?
O33 S1 C23 F43 -83.8(12) 2_756 . . . ?
F9 F15 C23 S1 -85.6(10) 2_756 . . . ?
F9 F15 C23 F15 94.4(10) 2_756 . . 2_756 ?
F9 F15 C23 F9 170.3(17) 2_756 . . . ?
F9 F15 C23 F43 -156(2) 2_756 . . 2_756 ?
F9 F15 C23 F43 47.3(16) 2_756 . . . ?
F9 C23 F9 F15 -61.2(11) 2_756 . . 2_756 ?
F9 C23 F9 F43 79.9(10) 2_756 . . 2_756 ?
F9 C23 F43 F15 146(2) 2_756 . . 2_756 ?
F9 C23 F43 F15 -23(2) . . . 2_756 ?
F9 C23 F43 F9 -169(2) . . . 2_756 ?
F43 F15 C23 S1 71(2) 2_756 . . . ?
F43 F15 C23 F15 -109(2) 2_756 . . 2_756 ?
F43 F15 C23 F9 156(2) 2_756 . . 2_756 ?
F43 F15 C23 F9 -33(2) 2_756 . . . ?
F43 F15 C23 F43 -156(2) 2_756 . . . ?
F43 C23 F9 F15 15.3(15) . . . 2_756 ?
F43 C23 F9 F15 -141.0(16) 2_756 . . 2_756 ?
F43 C23 F9 F43 156(2) . . . 2_756 ?
F43 C23 F43 F15 57(2) 2_756 . . 2_756 ?
F43 C23 F43 F9 -88.2(9) 2_756 . . 2_756 ?
C10 C01H C013 Rh02 122.8(10) . . . . ?
C10 C01H C013 C015 -176.8(10) . . . . ?
C10 C01H C013 C01G 4.6(12) . . . . ?
O8 S0AA C27 F4 -78(3) . . . . ?
O8 S0AA C27 F14 178(2) . . . . ?
O8 S0AA C27 F0AA 69(3) . . . . ?
O16 S0AA C27 F4 35(3) . . . . ?
O16 S0AA C27 F14 -69(2) . . . . ?
O16 S0AA C27 F0AA -178(2) . . . . ?
O6 S0AA C27 F4 162(2) . . . . ?
O6 S0AA C27 F14 58(3) . . . . ?
O6 S0AA C27 F0AA -51(3) . . . . ?
